data_1509950
loop_
_publ_author_name
'Kim, Y.'
'Seff, K.'

_publ_section_title
;
 The crystal structure of zeolite A exchanged with Ag+ and Tl+, Ag6.5
 Tl5.5 A, evacuated at 400 degree C. A partial mechanism for the
 intrazeolitic reduction of Ag+ to form hexasilver
;
_journal_name_full 'Journal of Physical Chemistry'
_journal_page_first 1307
_journal_page_last 1311
_journal_paper_doi 10.1021/j100500a022
_journal_volume 82
_journal_year 1978
_chemical_formula_sum 'Ag6.5 Al12 O48 Si12 Tl5.5'
_chemical_name_systematic 'Ag6.5 Tl5.5 Si12 Al12 O48'
_space_group_IT_number 221
_symmetry_space_group_name_Hall '-P 4 2 3'
_symmetry_space_group_name_H-M 'P m -3 m'
_cell_angle_alpha 90
_cell_angle_beta 90
_cell_angle_gamma 90
_cell_formula_units_Z 1
_cell_length_a 12.245
_cell_length_b 12.245
_cell_length_c 12.245
_cell_volume 1836.016
_citation_journal_id_ASTM JPCHAX
_cod_data_source_file silver3-x_246.cif
_cod_data_source_block Ag6.5Al12O48Si12Tl5.5
_cod_database_code 1509950

loop_
_symmetry_equiv_pos_as_xyz
x,y,z
-y,x,z
-x,-y,z
y,-x,z
x,-y,-z
y,x,-z
-x,y,-z
-y,-x,-z
z,x,y
-x,z,y
-z,-x,y
x,-z,y
z,-x,-y
x,z,-y
-z,x,-y
-x,-z,-y
y,z,x
y,-z,-x
z,y,-x
-y,z,-x
-z,-y,-x
-y,-z,x
z,-y,x
-z,y,x
-x,-y,-z
y,-x,-z
x,y,-z
-y,x,-z
-x,y,z
-y,-x,z
x,-y,z
y,x,z
-z,-x,-y
x,-z,-y
z,x,-y
-x,z,-y
-z,x,y
-x,-z,y
z,-x,y
x,z,y
-y,-z,-x
-y,z,x
-z,-y,x
y,-z,x
z,y,x
y,z,-x
-z,y,-x
z,-y,-x

loop_
_atom_site_label
_atom_site_type_symbol
_atom_site_fract_x
_atom_site_fract_y
_atom_site_fract_z
_atom_site_occupancy
_atom_site_U_iso_or_equiv
O3 O-2 0.1112 0.1112 0.3329 1 0.0
O1 O-2 0 0.2117 0.5 1 0.0
Tl3 Tl+1 0.289 0.4341 0.5 0.0625 0.0
Ag1 Ag+1 0.1884 0.1884 0.1884 0.5 0.0
Tl1 Tl+1 0.2598 0.2598 0.2598 0.3125 0.0
Tl2 Tl+1 0 0.4513 0.4513 0.125 0.0
Ag2 Ag+1 0.1289 0.1289 0.1289 0.1875 0.0
Ag3 Ag+1 0 0 0.1512 0.1667 0.0
O2 O-2 0 0.3 0.3 1 0.0
Al1 Al+3 0 0.1833 0.3685 0.5 0.0
Si1 Si+4 0 0.1833 0.3685 0.5 0.0
